data_7044737
loop_
_publ_author_name
'Elias Jesu Packiam, D.'
'Vidyasagar, Kanamaluru'

_publ_section_title
;
 Syntheses and characterization of phosphonates and diphosphonates of
 molybdenum, A4[(MoO3)5(O3PR)2]&#x00B7;xH2O, A2[Mo2O5(O3PR)2] and
 A2[Mo2O5(O3P-R-PO3)] (A = K, Rb, Cs, Tl, NH4)
;
_journal_name_full 'Dalton Transactions'
_journal_paper_doi 10.1039/C7DT03012F
_journal_year 2017
_chemical_formula_moiety 'C14 H30 Mo5 O29 P2 Rb4'
_chemical_formula_sum 'C14 H30 Mo5 O29 P2 Rb4'
_chemical_formula_weight 1545.90
_chemical_name_systematic
;
 ?
;
_space_group_IT_number 15
_space_group_name_Hall '-C 2yc'
_symmetry_cell_setting monoclinic
_symmetry_space_group_name_Hall '-C 2yc'
_symmetry_space_group_name_H-M 'C 1 2/c 1'
_atom_sites_solution_hydrogens geom
_atom_sites_solution_primary direct
_atom_sites_solution_secondary difmap
_audit_creation_method SHELXL-97
_audit_update_record
;
2017-08-14 deposited with the CCDC.
2017-11-06 downloaded from the CCDC.
;
_cell_angle_alpha 90.00
_cell_angle_beta 107.571(5)
_cell_angle_gamma 90.00
_cell_formula_units_Z 4
_cell_length_a 13.2128(11)
_cell_length_b 14.8304(11)
_cell_length_c 21.673(2)
_cell_measurement_reflns_used 6237
_cell_measurement_temperature 273(2)
_cell_measurement_theta_max 29.25
_cell_measurement_theta_min 2.12
_cell_volume 4048.7(6)
_computing_cell_refinement APEXII,Bruker,2004
_computing_data_collection APEXII,Bruker,2004
_computing_data_reduction SAINT,Bruker,2004
_computing_molecular_graphics 'ORTEP-3 (Farrugia, 1997)'
_computing_publication_material 'SHELXL-97 (Sheldrick, 1997)'
_computing_structure_refinement 'SHELXL-2014/7 (Sheldrick, 2014)'
_computing_structure_solution 'SHELXL-2014/7 (Sheldrick, 2014)'
_diffrn_ambient_temperature 273(2)
_diffrn_measured_fraction_theta_full 0.999
_diffrn_measured_fraction_theta_max 0.999
_diffrn_measurement_device_type 'Bruker ApexII ccd area detector'
_diffrn_measurement_method 'phi and omega scans'
_diffrn_radiation_monochromator graphite
_diffrn_radiation_source 'fine-focus sealed tube'
_diffrn_radiation_type MoK\a
_diffrn_radiation_wavelength 0.71073
_diffrn_reflns_av_R_equivalents 0.0732
_diffrn_reflns_av_sigmaI/netI 0.0520
_diffrn_reflns_limit_h_max 15
_diffrn_reflns_limit_h_min -14
_diffrn_reflns_limit_k_max 15
_diffrn_reflns_limit_k_min -17
_diffrn_reflns_limit_l_max 23
_diffrn_reflns_limit_l_min -25
_diffrn_reflns_number 19964
_diffrn_reflns_theta_full 25.00
_diffrn_reflns_theta_max 25.00
_diffrn_reflns_theta_min 1.97
_exptl_absorpt_coefficient_mu 6.456
_exptl_absorpt_correction_T_max 0.7384
_exptl_absorpt_correction_T_min 0.2952
_exptl_absorpt_correction_type multi-scan
_exptl_absorpt_process_details SADABS(Bruker,2004)
_exptl_crystal_colour colourless
_exptl_crystal_density_diffrn 2.536
_exptl_crystal_density_method 'not measured'
_exptl_crystal_description square
_exptl_crystal_F_000 2936
_exptl_crystal_size_max 0.25
_exptl_crystal_size_mid 0.22
_exptl_crystal_size_min 0.05
_refine_diff_density_max 2.959
_refine_diff_density_min -1.449
_refine_diff_density_rms 0.266
_refine_ls_extinction_method none
_refine_ls_goodness_of_fit_ref 1.105
_refine_ls_hydrogen_treatment mixed
_refine_ls_matrix_type full
_refine_ls_number_parameters 248
_refine_ls_number_reflns 3566
_refine_ls_number_restraints 0
_refine_ls_restrained_S_all 1.105
_refine_ls_R_factor_all 0.0800
_refine_ls_R_factor_gt 0.0623
_refine_ls_shift/su_max 0.001
_refine_ls_shift/su_mean 0.000
_refine_ls_structure_factor_coef Fsqd
_refine_ls_weighting_details 'calc w=1/[\s^2^(Fo^2^)+(0.0766P)^2^+177.7213P] where P=(Fo^2^+2Fc^2^)/3'
_refine_ls_weighting_scheme calc
_refine_ls_wR_factor_gt 0.1670
_refine_ls_wR_factor_ref 0.1790
_reflns_number_gt 2832
_reflns_number_total 3566
_reflns_threshold_expression >2sigma(I)
_cod_data_source_file c7dt03012f2.cif
_cod_data_source_block Rb4[(MoO3)5(O3PCH2C6PH5)-8H2O]
_cod_original_sg_symbol_H-M C2/c
_cod_database_code 7044737

loop_
_symmetry_equiv_pos_as_xyz
'x, y, z'
'-x, y, -z+1/2'
'x+1/2, y+1/2, z'
'-x+1/2, y+1/2, -z+1/2'
'-x, -y, -z'
'x, -y, z-1/2'
'-x+1/2, -y+1/2, -z'
'x+1/2, -y+1/2, z-1/2'

loop_
_atom_site_label
_atom_site_type_symbol
_atom_site_fract_x
_atom_site_fract_y
_atom_site_fract_z
_atom_site_U_iso_or_equiv
_atom_site_adp_type
_atom_site_occupancy
_atom_site_symmetry_multiplicity
_atom_site_calc_flag
_atom_site_refinement_flags
Rb1 Rb 0.77463(15) 0.10564(13) 0.45169(9) 0.0631(5) Uani 1 1 d .
Rb2 Rb 0.26092(9) 0.16080(9) 0.68658(7) 0.0355(4) Uani 1 1 d .
Mo1 Mo 0.02761(7) 0.76293(6) 0.67114(5) 0.0205(3) Uani 1 1 d .
Mo2 Mo 0.00546(7) 0.98024(6) 0.62206(5) 0.0209(3) Uani 1 1 d .
Mo3 Mo 0.0000 0.11237(9) 0.7500 0.0195(3) Uani 1 2 d S
P P 0.8505(2) 0.91741(19) 0.71693(14) 0.0177(6) Uani 1 1 d .
O1 O 0.0000 0.7323(7) 0.7500 0.025(3) Uani 1 2 d S
O2 O 0.9141(6) 0.7203(6) 0.6180(4) 0.0280(19) Uani 1 1 d .
O3 O 0.1207(6) 0.6853(6) 0.6677(4) 0.0302(19) Uani 1 1 d .
O4 O 0.1664(5) 0.8344(5) 0.7465(4) 0.0189(16) Uani 1 1 d .
O5 O 0.9262(6) 0.8934(5) 0.6770(4) 0.0193(16) Uani 1 1 d .
O6 O 0.0607(6) 0.8589(5) 0.6218(4) 0.0227(17) Uani 1 1 d .
O7 O 0.9469(6) 0.0769(5) 0.6624(4) 0.0243(17) Uani 1 1 d .
O8 O 0.1099(6) 0.0337(6) 0.6072(4) 0.0288(19) Uani 1 1 d .
O9 O 0.1047(6) 0.9954(5) 0.7361(4) 0.0226(17) Uani 1 1 d .
O10 O 0.9077(7) 0.9816(6) 0.5498(4) 0.035(2) Uani 1 1 d .
O11 O 0.8992(6) 0.1838(6) 0.7512(4) 0.0300(19) Uani 1 1 d .
O12 O 0.7602(9) 0.1718(8) 0.5785(6) 0.061(3) Uani 1 1 d .
O13 O 0.4080(9) 0.0114(8) 0.6991(6) 0.068(4) Uani 1 1 d .
O14 O 0.6850(8) 0.1573(6) 0.3212(6) 0.056(3) Uani 1 1 d .
O15 O 0.6039(13) 0.9630(12) 0.4291(8) 0.097(5) Uiso 1 1 d .
C1 C 0.6629(8) 0.8785(8) 0.6217(6) 0.027(3) Uani 1 1 d .
C2 C 0.6916(10) 0.8412(10) 0.5713(6) 0.034(3) Uani 1 1 d .
H2 H 0.7506 0.8635 0.5614 0.041 Uiso 1 1 calc R
C3 C 0.6345(12) 0.7717(11) 0.5354(7) 0.047(4) Uani 1 1 d .
H3 H 0.6558 0.7478 0.5017 0.057 Uiso 1 1 calc R
C4 C 0.5480(13) 0.7370(11) 0.5479(8) 0.053(4) Uani 1 1 d .
H4 H 0.5104 0.6896 0.5235 0.064 Uiso 1 1 calc R
C5 C 0.5167(11) 0.7741(11) 0.5981(8) 0.050(4) Uani 1 1 d .
H5 H 0.4573 0.7510 0.6072 0.060 Uiso 1 1 calc R
C6 C 0.5726(10) 0.8450(10) 0.6351(7) 0.041(3) Uani 1 1 d .
H6 H 0.5503 0.8698 0.6682 0.049 Uiso 1 1 calc R
C7 C 0.7247(9) 0.9531(8) 0.6620(6) 0.023(2) Uani 1 1 d .
H7 H 0.697(9) 0.979(8) 0.690(6) 0.02(3) Uiso 1 1 d .
H8 H 0.731(8) 1.011(7) 0.636(5) 0.01(3) Uiso 1 1 d .

loop_
_atom_site_aniso_label
_atom_site_aniso_U_11
_atom_site_aniso_U_22
_atom_site_aniso_U_33
_atom_site_aniso_U_23
_atom_site_aniso_U_13
_atom_site_aniso_U_12
Rb1 0.0636(11) 0.0713(12) 0.0521(11) -0.0007(8) 0.0141(8) 0.0128(9)
Rb2 0.0283(6) 0.0324(7) 0.0473(8) -0.0074(6) 0.0139(6) -0.0064(5)
Mo1 0.0212(5) 0.0181(5) 0.0227(6) -0.0029(4) 0.0074(4) 0.0001(4)
Mo2 0.0227(5) 0.0203(5) 0.0211(6) 0.0007(4) 0.0084(4) -0.0015(4)
Mo3 0.0203(7) 0.0149(7) 0.0251(8) 0.000 0.0095(5) 0.000
P 0.0141(12) 0.0179(14) 0.0211(15) 0.0020(11) 0.0056(11) -0.0009(11)
O1 0.021(5) 0.016(5) 0.040(7) 0.000 0.014(5) 0.000
O2 0.027(4) 0.029(5) 0.025(5) -0.005(4) 0.005(3) -0.005(3)
O3 0.030(4) 0.026(4) 0.033(5) -0.005(4) 0.008(4) 0.005(4)
O4 0.017(3) 0.019(4) 0.021(4) -0.005(3) 0.007(3) 0.003(3)
O5 0.024(4) 0.016(4) 0.020(4) -0.001(3) 0.009(3) 0.002(3)
O6 0.029(4) 0.026(4) 0.016(4) 0.001(3) 0.012(3) 0.000(3)
O7 0.027(4) 0.030(4) 0.018(4) 0.004(3) 0.010(3) 0.004(3)
O8 0.030(4) 0.028(4) 0.032(5) 0.003(4) 0.016(4) -0.004(4)
O9 0.023(4) 0.016(4) 0.031(5) 0.004(3) 0.011(3) 0.005(3)
O10 0.036(5) 0.033(5) 0.032(5) 0.000(4) 0.005(4) 0.001(4)
O11 0.028(4) 0.028(5) 0.037(5) 0.005(4) 0.014(4) 0.006(4)
O12 0.062(7) 0.063(8) 0.058(8) -0.005(6) 0.019(6) -0.004(6)
O13 0.053(7) 0.052(7) 0.088(10) -0.007(6) 0.005(6) 0.008(6)
O14 0.059(6) 0.025(5) 0.113(10) 0.018(5) 0.070(7) 0.011(5)
C1 0.015(5) 0.027(6) 0.030(7) 0.011(5) -0.005(5) 0.000(5)
C2 0.025(6) 0.049(8) 0.026(7) 0.005(6) 0.005(5) -0.002(6)
C3 0.046(8) 0.057(10) 0.031(8) -0.009(7) 0.000(6) -0.001(7)
C4 0.051(9) 0.044(9) 0.049(10) 0.002(7) -0.010(7) -0.015(7)
C5 0.031(7) 0.062(10) 0.050(10) 0.005(8) 0.004(7) -0.021(7)
C6 0.033(7) 0.050(9) 0.036(8) 0.006(7) 0.007(6) -0.006(6)
C7 0.025(6) 0.027(6) 0.016(6) -0.003(5) 0.006(5) 0.000(5)

loop_
_atom_type_symbol
_atom_type_description
_atom_type_scat_dispersion_real
_atom_type_scat_dispersion_imag
_atom_type_scat_source
C C 0.0033 0.0016 'International Tables Vol C Tables 4.2.6.8 and 6.1.1.4'
H H 0.0000 0.0000 'International Tables Vol C Tables 4.2.6.8 and 6.1.1.4'
O O 0.0106 0.0060 'International Tables Vol C Tables 4.2.6.8 and 6.1.1.4'
P P 0.1023 0.0942 'International Tables Vol C Tables 4.2.6.8 and 6.1.1.4'
Rb Rb -0.9393 2.9676 'International Tables Vol C Tables 4.2.6.8 and 6.1.1.4'
Mo Mo -1.6832 0.6857 'International Tables Vol C Tables 4.2.6.8 and 6.1.1.4'

loop_
_geom_angle_atom_site_label_1
_geom_angle_atom_site_label_2
_geom_angle_atom_site_label_3
_geom_angle
_geom_angle_site_symmetry_1
_geom_angle_site_symmetry_3
O14 Rb1 O10 150.3(3) . 1_545
O14 Rb1 O12 135.3(3) . .
O10 Rb1 O12 74.4(3) 1_545 .
O14 Rb1 O15 87.8(4) . 1_545
O10 Rb1 O15 86.2(4) 1_545 1_545
O12 Rb1 O15 97.3(4) . 1_545
O14 Rb1 O8 82.9(2) . 5_656
O10 Rb1 O8 67.5(2) 1_545 5_656
O12 Rb1 O8 141.7(3) . 5_656
O15 Rb1 O8 84.3(4) 1_545 5_656
O14 Rb1 O6 65.6(2) . 5_666
O10 Rb1 O6 96.8(2) 1_545 5_666
O12 Rb1 O6 131.9(3) . 5_666
O15 Rb1 O6 129.8(4) 1_545 5_666
O8 Rb1 O6 52.2(2) 5_656 5_666
O14 Rb1 O12 63.1(3) . 7_656
O10 Rb1 O12 140.0(3) 1_545 7_656
O12 Rb1 O12 79.3(3) . 7_656
O15 Rb1 O12 127.1(4) 1_545 7_656
O8 Rb1 O12 129.4(3) 5_656 7_656
O6 Rb1 O12 79.1(3) 5_666 7_656
O14 Rb1 Mo2 79.53(18) . 5_666
O10 Rb1 Mo2 74.85(18) 1_545 5_666
O12 Rb1 Mo2 138.1(2) . 5_666
O15 Rb1 Mo2 108.3(3) 1_545 5_666
O8 Rb1 Mo2 24.48(15) 5_656 5_666
O6 Rb1 Mo2 29.18(15) 5_666 5_666
O12 Rb1 Mo2 108.2(2) 7_656 5_666
O14 Rb1 Rb2 70.9(2) . 5_656
O10 Rb1 Rb2 82.22(18) 1_545 5_656
O12 Rb1 Rb2 144.1(2) . 5_656
O15 Rb1 Rb2 53.6(3) 1_545 5_656
O8 Rb1 Rb2 33.81(15) 5_656 5_656
O6 Rb1 Rb2 77.00(15) 5_666 5_656
O12 Rb1 Rb2 133.6(2) 7_656 5_656
Mo2 Rb1 Rb2 55.61(3) 5_666 5_656
O14 Rb1 Rb1 97.0(2) . 7_656
O10 Rb1 Rb1 111.30(18) 1_545 7_656
O12 Rb1 Rb1 42.6(2) . 7_656
O15 Rb1 Rb1 119.5(3) 1_545 7_656
O8 Rb1 Rb1 156.16(17) 5_656 7_656
O6 Rb1 Rb1 106.01(16) 5_666 7_656
O12 Rb1 Rb1 36.7(2) 7_656 7_656
Mo2 Rb1 Rb1 131.91(7) 5_666 7_656
Rb2 Rb1 Rb1 165.30(6) 5_656 7_656
O11 Rb2 O8 83.3(2) 2_656 .
O11 Rb2 O13 128.2(3) 2_656 .
O8 Rb2 O13 83.2(3) . .
O11 Rb2 O4 80.9(2) 2_656 4_546
O8 Rb2 O4 156.3(2) . 4_546
O13 Rb2 O4 120.5(3) . 4_546
O11 Rb2 O2 155.8(2) 2_656 3_445
O8 Rb2 O2 110.2(2) . 3_445
O13 Rb2 O2 74.7(3) . 3_445
O4 Rb2 O2 79.6(2) 4_546 3_445
O11 Rb2 O3 73.8(2) 2_656 4_546
O8 Rb2 O3 136.6(2) . 4_546
O13 Rb2 O3 82.9(3) . 4_546
O4 Rb2 O3 53.8(2) 4_546 4_546
O2 Rb2 O3 105.3(2) 3_445 4_546
O11 Rb2 O1 122.05(18) 2_656 3_545
O8 Rb2 O1 151.3(2) . 3_545
O13 Rb2 O1 70.7(3) . 3_545
O4 Rb2 O1 51.3(2) 4_546 3_545
O2 Rb2 O1 52.40(15) 3_445 3_545
O3 Rb2 O1 52.92(15) 4_546 3_545
O11 Rb2 O9 50.4(2) 2_656 1_545
O8 Rb2 O9 51.4(2) . 1_545
O13 Rb2 O9 83.1(3) . 1_545
O4 Rb2 O9 125.43(19) 4_546 1_545
O2 Rb2 O9 153.2(2) 3_445 1_545
O3 Rb2 O9 86.2(2) 4_546 1_545
O1 Rb2 O9 132.78(18) 3_545 1_545
O11 Rb2 C2 99.8(3) 2_656 3_445
O8 Rb2 C2 94.9(3) . 3_445
O13 Rb2 C2 131.1(4) . 3_445
O4 Rb2 C2 70.8(3) 4_546 3_445
O2 Rb2 C2 60.1(3) 3_445 3_445
O3 Rb2 C2 124.6(3) 4_546 3_445
O1 Rb2 C2 93.6(2) 3_545 3_445
O9 Rb2 C2 132.2(2) 1_545 3_445
O11 Rb2 C3 99.8(3) 2_656 3_445
O8 Rb2 C3 73.1(3) . 3_445
O13 Rb2 C3 123.2(4) . 3_445
O4 Rb2 C3 92.4(3) 4_546 3_445
O2 Rb2 C3 67.0(3) 3_445 3_445
O3 Rb2 C3 146.0(3) 4_546 3_445
O1 Rb2 C3 111.4(3) 3_545 3_445
O9 Rb2 C3 115.9(3) 1_545 3_445
C2 Rb2 C3 22.0(3) 3_445 3_445
O11 Rb2 C1 81.2(3) 2_656 3_445
O8 Rb2 C1 104.4(2) . 3_445
O13 Rb2 C1 150.6(3) . 3_445
O4 Rb2 C1 55.8(2) 4_546 3_445
O2 Rb2 C1 76.0(3) 3_445 3_445
O3 Rb2 C1 107.7(3) 4_546 3_445
O1 Rb2 C1 93.6(2) 3_545 3_445
O9 Rb2 C1 124.1(2) 1_545 3_445
C2 Rb2 C1 22.1(3) 3_445 3_445
C3 Rb2 C1 38.8(3) 3_445 3_445
O11 Rb2 C4 81.6(3) 2_656 3_445
O8 Rb2 C4 59.2(3) . 3_445
O13 Rb2 C4 130.2(4) . 3_445
O4 Rb2 C4 101.0(3) 4_546 3_445
O2 Rb2 C4 88.2(3) 3_445 3_445
O3 Rb2 C4 146.8(3) 4_546 3_445
O1 Rb2 C4 131.9(3) 3_545 3_445
O9 Rb2 C4 95.1(3) 1_545 3_445
C2 Rb2 C4 38.5(3) 3_445 3_445
C3 Rb2 C4 21.6(4) 3_445 3_445
C1 Rb2 C4 45.5(3) 3_445 3_445
O3 Mo1 O2 102.7(4) . 1_455
O3 Mo1 O1 102.4(4) . .
O2 Mo1 O1 98.6(3) 1_455 .
O3 Mo1 O6 100.9(4) . .
O2 Mo1 O6 101.6(4) 1_455 .
O1 Mo1 O6 144.8(4) . .
O3 Mo1 O4 84.9(3) . .
O2 Mo1 O4 172.4(3) 1_455 .
O1 Mo1 O4 78.6(3) . .
O6 Mo1 O4 77.7(3) . .
O3 Mo1 O5 168.0(3) . 1_455
O2 Mo1 O5 86.7(3) 1_455 1_455
O1 Mo1 O5 83.3(3) . 1_455
O6 Mo1 O5 69.6(3) . 1_455
O4 Mo1 O5 85.9(2) . 1_455
O3 Mo1 Rb2 53.2(3) . 4_556
O2 Mo1 Rb2 132.8(3) 1_455 4_556
O1 Mo1 Rb2 58.00(11) . 4_556
O6 Mo1 Rb2 121.1(2) . 4_556
O4 Mo1 Rb2 51.44(19) . 4_556
O5 Mo1 Rb2 124.73(18) 1_455 4_556
O3 Mo1 Rb2 114.9(3) . 3_455
O2 Mo1 Rb2 44.9(3) 1_455 3_455
O1 Mo1 Rb2 54.17(10) . 3_455
O6 Mo1 Rb2 134.1(2) . 3_455
O4 Mo1 Rb2 130.94(19) . 3_455
O5 Mo1 Rb2 77.02(18) 1_455 3_455
Rb2 Mo1 Rb2 103.61(4) 4_556 3_455
O10 Mo2 O8 104.7(4) 1_455 1_565
O10 Mo2 O6 101.0(4) 1_455 .
O8 Mo2 O6 96.0(4) 1_565 .
O10 Mo2 O7 96.3(4) 1_455 1_465
O8 Mo2 O7 101.3(4) 1_565 1_465
O6 Mo2 O7 151.6(3) . 1_465
O10 Mo2 O5 98.6(4) 1_455 1_455
O8 Mo2 O5 155.7(3) 1_565 1_455
O6 Mo2 O5 72.7(3) . 1_455
O7 Mo2 O5 82.6(3) 1_465 1_455
O10 Mo2 O9 163.6(4) 1_455 .
O8 Mo2 O9 86.0(3) 1_565 .
O6 Mo2 O9 90.0(3) . .
O7 Mo2 O9 69.1(3) 1_465 .
O5 Mo2 O9 72.9(3) 1_455 .
O10 Mo2 Rb1 94.5(3) 1_455 5_666
O8 Mo2 Rb1 48.2(3) 1_565 5_666
O6 Mo2 Rb1 51.2(2) . 5_666
O7 Mo2 Rb1 149.4(2) 1_465 5_666
O5 Mo2 Rb1 123.84(19) 1_455 5_666
O9 Mo2 Rb1 101.82(18) . 5_666
O10 Mo2 Rb2 127.5(3) 1_455 1_565
O8 Mo2 Rb2 32.0(3) 1_565 1_565
O6 Mo2 Rb2 109.1(2) . 1_565
O7 Mo2 Rb2 76.7(2) 1_465 1_565
O5 Mo2 Rb2 130.77(19) 1_455 1_565
O9 Mo2 Rb2 58.05(18) . 1_565
Rb1 Mo2 Rb2 73.95(4) 5_666 1_565
O11 Mo3 O11 103.3(6) 1_455 2_656
O11 Mo3 O7 102.3(4) 1_455 2_656
O11 Mo3 O7 97.7(4) 2_656 2_656
O11 Mo3 O7 97.7(4) 1_455 1_455
O11 Mo3 O7 102.3(4) 2_656 1_455
O7 Mo3 O7 147.6(5) 2_656 1_455
O11 Mo3 O9 87.9(3) 1_455 2_546
O11 Mo3 O9 167.0(4) 2_656 2_546
O7 Mo3 O9 73.3(3) 2_656 2_546
O7 Mo3 O9 82.3(3) 1_455 2_546
O11 Mo3 O9 167.0(4) 1_455 1_545
O11 Mo3 O9 87.9(3) 2_656 1_545
O7 Mo3 O9 82.3(3) 2_656 1_545
O7 Mo3 O9 73.3(3) 1_455 1_545
O9 Mo3 O9 81.8(4) 2_546 1_545
O11 Mo3 Rb2 32.5(3) 1_455 2_556
O11 Mo3 Rb2 128.9(3) 2_656 2_556
O7 Mo3 Rb2 78.9(2) 2_656 2_556
O7 Mo3 Rb2 106.8(2) 1_455 2_556
O9 Mo3 Rb2 59.48(19) 2_546 2_556
O9 Mo3 Rb2 140.36(19) 1_545 2_556
O11 Mo3 Rb2 128.9(3) 1_455 .
O11 Mo3 Rb2 32.5(3) 2_656 .
O7 Mo3 Rb2 106.8(2) 2_656 .
O7 Mo3 Rb2 78.9(2) 1_455 .
O9 Mo3 Rb2 140.36(19) 2_546 .
O9 Mo3 Rb2 59.48(19) 1_545 .
Rb2 Mo3 Rb2 160.02(5) 2_556 .
O4 P O9 110.6(4) 2_656 2_656
O4 P O5 109.1(4) 2_656 .
O9 P O5 111.1(4) 2_656 .
O4 P C7 109.3(5) 2_656 .
O9 P C7 108.0(5) 2_656 .
O5 P C7 108.7(5) . .
O4 P Rb2 39.4(3) 2_656 3
O9 P Rb2 149.8(3) 2_656 3
O5 P Rb2 84.1(3) . 3
C7 P Rb2 90.2(4) . 3
Mo1 O1 Mo1 152.5(6) 2_556 .
Mo1 O1 Rb2 91.86(7) 2_556 3_455
Mo1 O1 Rb2 97.14(7) . 3_455
Mo1 O1 Rb2 97.14(7) 2_556 4_556
Mo1 O1 Rb2 91.86(7) . 4_556
Rb2 O1 Rb2 141.5(4) 3_455 4_556
Mo1 O2 Rb2 111.2(4) 1_655 3
Mo1 O3 Rb2 100.6(3) . 4_556
P O4 Mo1 122.0(4) 2_656 .
P O4 Rb2 121.7(4) 2_656 4_556
Mo1 O4 Rb2 91.0(2) . 4_556
P O5 Mo2 130.9(4) . 1_655
P O5 Mo1 133.3(4) . 1_655
Mo2 O5 Mo1 94.5(3) 1_655 1_655
Mo1 O6 Mo2 122.7(4) . .
Mo1 O6 Rb1 136.7(4) . 5_666
Mo2 O6 Rb1 99.6(3) . 5_666
Mo3 O7 Mo2 125.2(4) 1_655 1_645
Mo2 O8 Rb2 129.9(4) 1_545 .
Mo2 O8 Rb1 107.3(4) 1_545 5_656
Rb2 O8 Rb1 110.2(3) . 5_656
P O9 Mo3 127.4(5) 2_656 1_565
P O9 Mo2 125.9(4) 2_656 .
Mo3 O9 Mo2 92.4(3) 1_565 .
P O9 Rb2 125.0(4) 2_656 1_565
Mo3 O9 Rb2 86.9(2) 1_565 1_565
Mo2 O9 Rb2 86.7(2) . 1_565
Mo2 O10 Rb1 142.2(4) 1_655 1_565
Mo3 O11 Rb2 128.7(4) 1_655 2_656
Rb1 O12 Rb1 100.7(3) . 7_656
C2 C1 C6 118.4(12) . .
C2 C1 C7 122.0(11) . .
C6 C1 C7 119.5(12) . .
C2 C1 Rb2 78.3(7) . 3
C6 C1 Rb2 80.2(8) . 3
C7 C1 Rb2 111.6(7) . 3
C3 C2 C1 121.1(13) . .
C3 C2 Rb2 79.4(9) . 3
C1 C2 Rb2 79.6(7) . 3
C4 C3 C2 121.7(15) . .
C4 C3 Rb2 80.3(9) . 3
C2 C3 Rb2 78.6(8) . 3
C3 C4 C5 118.4(14) . .
C3 C4 Rb2 78.1(9) . 3
C5 C4 Rb2 79.3(9) . 3
C4 C5 C6 121.2(14) . .
C4 C5 Rb2 78.6(9) . 3
C6 C5 Rb2 79.2(8) . 3
C5 C6 C1 119.2(14) . .
C5 C6 Rb2 78.7(9) . 3
C1 C6 Rb2 77.5(8) . 3
C1 C7 P 113.6(8) . .

loop_
_geom_bond_atom_site_label_1
_geom_bond_atom_site_label_2
_geom_bond_distance
_geom_bond_site_symmetry_2
Rb1 O14 2.822(13) .
Rb1 O10 2.957(9) 1_545
Rb1 O12 2.978(12) .
Rb1 O15 3.023(17) 1_545
Rb1 O8 3.067(9) 5_656
Rb1 O6 3.106(8) 5_666
Rb1 O12 3.370(12) 7_656
Rb1 Mo2 3.927(2) 5_666
Rb1 Rb2 4.895(2) 5_656
Rb1 Rb1 4.895(4) 7_656
Rb2 O11 2.852(8) 2_656
Rb2 O8 2.902(8) .
Rb2 O13 2.906(12) .
Rb2 O4 2.969(7) 4_546
Rb2 O2 2.983(8) 3_445
Rb2 O3 3.093(9) 4_546
Rb2 O1 3.221(4) 3_545
Rb2 O9 3.573(8) 1_545
Rb2 C2 3.586(13) 3_445
Rb2 C3 3.595(15) 3_445
Rb2 C1 3.603(11) 3_445
Rb2 C4 3.622(15) 3_445
Mo1 O3 1.702(8) .
Mo1 O2 1.713(8) 1_455
Mo1 O1 1.907(3) .
Mo1 O6 1.908(8) .
Mo1 O4 2.312(7) .
Mo1 O5 2.378(7) 1_455
Mo1 Rb2 3.7958(16) 4_556
Mo1 Rb2 3.9414(15) 3_455
Mo2 O10 1.702(9) 1_455
Mo2 O8 1.705(8) 1_565
Mo2 O6 1.942(8) .
Mo2 O7 1.955(8) 1_465
Mo2 O5 2.220(7) 1_455
Mo2 O9 2.433(8) .
Mo2 Rb1 3.927(2) 5_666
Mo2 Rb2 4.2035(15) 1_565
Mo3 O11 1.709(8) 1_455
Mo3 O11 1.709(8) 2_656
Mo3 O7 1.890(8) 2_656
Mo3 O7 1.890(8) 1_455
Mo3 O9 2.296(7) 2_546
Mo3 O9 2.296(7) 1_545
Mo3 Rb2 4.1415(13) 2_556
P O4 1.517(8) 2_656
P O9 1.536(8) 2_656
P O5 1.549(8) .
P C7 1.808(12) .
P Rb2 3.981(3) 3
O1 Mo1 1.907(3) 2_556
O1 Rb2 3.221(4) 3_455
O1 Rb2 3.221(4) 4_556
O2 Mo1 1.713(8) 1_655
O2 Rb2 2.983(8) 3
O3 Rb2 3.093(8) 4_556
O4 P 1.517(8) 2_656
O4 Rb2 2.969(7) 4_556
O5 Mo2 2.220(7) 1_655
O5 Mo1 2.378(7) 1_655
O6 Rb1 3.106(8) 5_666
O7 Mo3 1.890(8) 1_655
O7 Mo2 1.955(8) 1_645
O8 Mo2 1.705(8) 1_545
O8 Rb1 3.067(9) 5_656
O9 P 1.536(8) 2_656
O9 Mo3 2.296(7) 1_565
O9 Rb2 3.573(8) 1_565
O10 Mo2 1.702(9) 1_655
O10 Rb1 2.957(9) 1_565
O11 Mo3 1.709(8) 1_655
O11 Rb2 2.852(8) 2_656
O12 Rb1 3.370(12) 7_656
O15 Rb1 3.023(17) 1_565
C1 C2 1.377(19) .
C1 C6 1.401(18) .
C1 C7 1.490(16) .
C1 Rb2 3.603(11) 3
C2 C3 1.37(2) .
C2 Rb2 3.586(13) 3
C3 C4 1.35(2) .
C3 Rb2 3.595(15) 3
C4 C5 1.39(2) .
C4 Rb2 3.622(15) 3
C5 C6 1.39(2) .
C5 Rb2 3.630(16) 3
C6 Rb2 3.636(15) 3
